data_9001394
loop_
_publ_author_name
'Armbruster, T.'
'Gunter, M. E.'

_publ_section_title
;
 Stepwise dehydration of heulandite-clinoptilolite from Succor Creek, Oregon,
 U.S.A.: A single-crystal X-ray study at 100K
 sample name: dehyd3
;
_journal_name_full 'American Mineralogist'
_journal_page_first 1872
_journal_page_last 1883
_journal_volume 76
_journal_year 1991
_chemical_formula_sum 'Al4.08 Ca0.66 H7.96 K0.36 Na1.56 O43.96 Si13.92'
_chemical_name_mineral Clinoptilolite-Na
_space_group_IT_number 12
_symmetry_space_group_name_Hall '-C 2y'
_symmetry_space_group_name_H-M 'C 1 2/m 1'
_cell_angle_alpha 90
_cell_angle_beta 116.97
_cell_angle_gamma 90
_cell_formula_units_Z 2
_cell_length_a 17.576
_cell_length_b 17.580
_cell_length_c 7.403
_cell_volume 2038.653
_database_code_amcsd 0001432
_exptl_crystal_density_diffrn 2.099
_cod_original_formula_sum 'Na1.56 Ca.66 K.36 (Al4.08 Si13.92) O43.96 H7.96'
_cod_database_code 9001394

loop_
_space_group_symop_operation_xyz
x,y,z
1/2+x,1/2+y,z
x,-y,z
1/2+x,1/2-y,z
-x,y,-z
1/2-x,1/2+y,-z
-x,-y,-z
1/2-x,1/2-y,-z

loop_
_atom_site_label
_atom_site_fract_x
_atom_site_fract_y
_atom_site_fract_z
_atom_site_occupancy
_atom_site_U_iso_or_equiv
_atom_site_type_symbol
_atom_site_attached_hydrogens
Na1*1 0.19140 0.00000 0.75170 0.66000 0.04813 Na 0
Na1*2 0.25400 0.00000 0.84300 0.12000 0.05003 Na 0
Ca2 0.46970 0.00000 0.75770 0.33000 0.04053 Ca 0
K3 0.74470 0.00000 0.05900 0.18000 0.04167 K 0
Al1 0.18050 0.16570 0.09450 0.21000 0.01520 Al 0
Si1 0.18050 0.16570 0.09450 0.79000 0.01520 Si 0
Al2 0.29600 0.09030 0.50900 0.39000 0.01621 Al 0
Si2 0.29600 0.09030 0.50900 0.61000 0.01621 Si 0
Al3 0.28730 0.31210 0.27500 0.18000 0.01583 Al 0
Si3 0.28730 0.31210 0.27500 0.82000 0.01583 Si 0
Al4 0.06380 0.29170 0.40880 0.16000 0.01646 Al 0
Si4 0.06380 0.29170 0.40880 0.84000 0.01646 Si 0
Al5 0.00000 0.20450 0.00000 0.16000 0.01520 Al 0
Si5 0.00000 0.20450 0.00000 0.84000 0.01520 Si 0
O1 0.31600 0.00000 0.55580 1.00000 0.04686 O 0
O2 0.24060 0.11670 0.62790 1.00000 0.04635 O 0
O3 0.18530 0.14590 -0.11560 1.00000 0.03204 O 0
O4 0.24480 0.10720 0.26300 1.00000 0.02862 O 0
O5 0.00000 0.31660 0.50000 1.00000 0.05699 O 0
O6 0.08340 0.15060 0.06260 1.00000 0.02330 O 0
O7 0.36670 0.26840 0.44940 1.00000 0.04977 O 0
O8 0.00870 0.25800 0.18490 1.00000 0.03686 O 0
O9 0.20730 0.25380 0.15800 1.00000 0.02292 O 0
O10 0.10810 0.37010 0.38800 1.00000 0.03584 O 0
O-H11 0.20400 0.50000 -0.03300 0.72000 0.10765 O 1
O-H12 0.07890 0.00000 0.86800 0.47000 0.07346 O 1
O-H13 0.08000 0.41470 0.95300 0.62000 0.25584 O 1
O-H13' 0.02800 0.50000 0.93000 0.38000 0.24950 O 1
O-H14 0.00000 0.50000 0.50000 1.00000 0.15451 O 1
O-H15 0.05000 0.04000 0.56000 0.03000 0.05003 O 1
O-H16 0.09700 0.00000 0.33700 0.15000 0.07092 O 1
O-H16' 0.41800 0.53600 0.58000 0.17000 0.17478 O 1
O-H18 0.10800 0.00000 0.11900 0.12000 0.05003 O 1

loop_
_cod_changelog_entry_id
_cod_changelog_entry_author
_cod_changelog_entry_date
_cod_changelog_entry_text
1
;cod-tools version 3.8.0
Id: cif_guess_AMCSD_atom_types 9574 2023-05-10 09:00:05Z saulius
;
2023-05-10T18:47:18+03:00
;Derived atom types and hydrogen counts
from atom names that follow the AMCSD naming convention
(Wat == water, O-H == hydroxyl).
;
2
;cod-tools version 3.10.1
Id: cif_fix_AMCSD_atom_labels 10224 2024-08-07 11:09:31Z saulius
;
2024-08-07T19:38:14+03:00
;Changed the following '_atom_site_label' values:
the first duplicated label 'Na1*'  converted to 'Na1*1'
duplicated label 'Na1*' at index 1 converted to 'Na1*2'
;

loop_
_cod_related_entry_id
_cod_related_entry_database
_cod_related_entry_code
1 AMCSD 0001432
